data_7037476
loop_
_publ_author_name
'Norheim, Hans-Kristian'
'Capar, Jan'
'Einrem, Rune F.'
'Gagnon, Kevin J.'
'Beavers, Christine M.'
'Vazquez-Lima, Hugo'
'Ghosh, Abhik'

_publ_section_title
;
 Ligand noninnocence in FeNO corroles: insights from \b-octabromocorrole
 complexes.
;
_journal_issue 2
_journal_name_full 'Dalton transactions (Cambridge, England : 2003)'
_journal_page_first 681
_journal_page_last 689
_journal_paper_doi 10.1039/c5dt03947a
_journal_volume 45
_journal_year 2015
_chemical_formula_moiety '2(C37 Br8 F15 Fe N5 O), C7, 0.5(C6)'
_chemical_formula_sum 'C84 H19 Br16 F30 Fe2 N10 O2'
_chemical_formula_weight 3160.35
_chemical_name_systematic
;
 ?
;
_space_group_crystal_system triclinic
_space_group_IT_number 2
_space_group_name_Hall '-P 1'
_space_group_name_H-M_alt 'P -1'
_symmetry_space_group_name_Hall '-P 1'
_symmetry_space_group_name_H-M 'P -1'
_atom_sites_solution_hydrogens geom
_atom_sites_solution_primary dual
_atom_sites_solution_secondary difmap
_audit_creation_method SHELXL-2014
_audit_update_record
;
2015-10-08 deposited with the CCDC.
2015-10-30 downloaded from the CCDC.
;
_cell_angle_alpha 74.769(3)
_cell_angle_beta 86.755(3)
_cell_angle_gamma 88.903(3)
_cell_formula_units_Z 2
_cell_length_a 13.667(3)
_cell_length_b 16.679(3)
_cell_length_c 20.152(4)
_cell_measurement_reflns_used 9938
_cell_measurement_temperature 100(2)
_cell_measurement_theta_max 30.5
_cell_measurement_theta_min 2.7
_cell_volume 4425.2(15)
_computing_cell_refinement 'SAINT V8.34A (Bruker, 2013)'
_computing_data_collection 'Apex2 v2013.10-0 (Bruker, 2013)'
_computing_data_reduction SAINT
_computing_molecular_graphics 'SHELXTL 5.1, XP (Sheldrick, 1994)'
_computing_publication_material SHELXL-2014
_computing_structure_refinement 'SHELXL-2014 (Sheldrick, 2014)'
_computing_structure_solution 'SHELXT (Sheldrick, 2012)'
_diffrn_ambient_temperature 100(2)
_diffrn_detector_area_resol_mean 8.3
_diffrn_measured_fraction_theta_full 0.998
_diffrn_measured_fraction_theta_max 0.989
_diffrn_measurement_device_type 'Bruker Apex2'
_diffrn_measurement_method \w
_diffrn_radiation_monochromator silicon(111)
_diffrn_radiation_source 'Advanced Light Source Beamline 11.3.1'
_diffrn_radiation_type synchrotron
_diffrn_radiation_wavelength 0.7749
_diffrn_reflns_av_R_equivalents 0.0627
_diffrn_reflns_av_unetI/netI 0.0841
_diffrn_reflns_laue_measured_fraction_full 0.998
_diffrn_reflns_laue_measured_fraction_max 0.989
_diffrn_reflns_limit_h_max 17
_diffrn_reflns_limit_h_min -17
_diffrn_reflns_limit_k_max 21
_diffrn_reflns_limit_k_min -21
_diffrn_reflns_limit_l_max 26
_diffrn_reflns_limit_l_min -26
_diffrn_reflns_number 54540
_diffrn_reflns_point_group_measured_fraction_full 0.998
_diffrn_reflns_point_group_measured_fraction_max 0.989
_diffrn_reflns_theta_full 25.242
_diffrn_reflns_theta_max 27.915
_diffrn_reflns_theta_min 2.473
_exptl_absorpt_coefficient_mu 9.471
_exptl_absorpt_correction_T_max 0.433
_exptl_absorpt_correction_T_min 0.249
_exptl_absorpt_correction_type multi-scan
_exptl_absorpt_process_details 'SADABS-2014/3 (sheldrick, 2014)'
_exptl_crystal_colour red
_exptl_crystal_density_diffrn 2.372
_exptl_crystal_description block
_exptl_crystal_F_000 2982
_exptl_crystal_size_max 0.220
_exptl_crystal_size_mid 0.200
_exptl_crystal_size_min 0.080
_refine_diff_density_max 4.537
_refine_diff_density_min -3.374
_refine_diff_density_rms 0.197
_refine_ls_extinction_method none
_refine_ls_goodness_of_fit_ref 1.056
_refine_ls_hydrogen_treatment constr
_refine_ls_matrix_type full
_refine_ls_number_parameters 1282
_refine_ls_number_reflns 20937
_refine_ls_number_restraints 0
_refine_ls_restrained_S_all 1.056
_refine_ls_R_factor_all 0.1100
_refine_ls_R_factor_gt 0.0702
_refine_ls_shift/su_max 0.001
_refine_ls_shift/su_mean 0.000
_refine_ls_structure_factor_coef Fsqd
_refine_ls_weighting_details 'w=1/[\s^2^(Fo^2^)+(0.1010P)^2^+17.4823P] where P=(Fo^2^+2Fc^2^)/3'
_refine_ls_weighting_scheme calc
_refine_ls_wR_factor_gt 0.1847
_refine_ls_wR_factor_ref 0.2084
_reflns_Friedel_coverage 0.000
_reflns_number_gt 13555
_reflns_number_total 20937
_reflns_threshold_expression 'I > 2\s(I)'
_cod_data_source_file c5dt03947a2.cif
_cod_data_source_block cb218y
_cod_depositor_comments 'Adding full bibliography for 7037476.cif.'
_cod_original_cell_volume 4425.1(15)
_cod_database_code 7037476
_shelx_space_group_comment
;
The symmetry employed for this shelxl refinement is uniquely defined
by the following loop, which should always be used as a source of
symmetry information in preference to the above space-group names.
They are only intended as comments.
;
_shelx_estimated_absorpt_t_min 0.230
_shelx_estimated_absorpt_t_max 0.518
_shelxl_version_number 2014-3

loop_
_space_group_symop_operation_xyz
'x, y, z'
'-x, -y, -z'

loop_
_atom_site_label
_atom_site_type_symbol
_atom_site_fract_x
_atom_site_fract_y
_atom_site_fract_z
_atom_site_U_iso_or_equiv
_atom_site_adp_type
_atom_site_occupancy
_atom_site_site_symmetry_order
_atom_site_calc_flag
_atom_site_refinement_flags_posn
_atom_site_refinement_flags_adp
Br1 Br 0.85389(7) 0.11678(5) 0.55624(5) 0.0411(2) Uani 1 1 d . .
Br2 Br 0.85543(8) 0.32908(5) 0.49621(5) 0.0421(2) Uani 1 1 d . .
Br3 Br 0.77262(8) 0.53312(5) 0.19482(5) 0.0420(2) Uani 1 1 d . .
Br4 Br 0.76625(12) 0.47508(6) 0.04843(6) 0.0713(4) Uani 1 1 d . .
Br5 Br 0.85749(8) 0.14358(6) -0.02210(5) 0.0442(2) Uani 1 1 d . .
Br6 Br 0.90484(7) -0.04566(5) 0.07596(5) 0.0375(2) Uani 1 1 d . .
Br7 Br 0.92721(8) -0.18293(5) 0.39616(5) 0.0434(2) Uani 1 1 d . .
Br8 Br 0.89452(7) -0.07516(5) 0.51949(5) 0.0368(2) Uani 1 1 d . .
Fe1 Fe 0.89217(8) 0.17803(6) 0.26187(6) 0.0272(2) Uani 1 1 d . .
O1 O 1.0928(5) 0.2138(4) 0.2490(4) 0.0548(19) Uani 1 1 d . .
N1 N 0.8554(5) 0.2009(4) 0.3474(4) 0.0310(15) Uani 1 1 d . .
N2 N 0.8420(5) 0.2875(4) 0.2151(4) 0.0302(14) Uani 1 1 d . .
N3 N 0.8735(5) 0.1320(4) 0.1850(4) 0.0318(15) Uani 1 1 d . .
N4 N 0.8791(5) 0.0674(4) 0.3219(4) 0.0317(15) Uani 1 1 d . .
N5 N 1.0105(5) 0.1964(4) 0.2546(4) 0.0329(15) Uani 1 1 d . .
F1 F 1.0050(4) 0.4498(3) 0.3083(3) 0.0454(13) Uani 1 1 d . .
F2 F 1.0027(5) 0.5874(4) 0.3569(3) 0.0651(18) Uani 1 1 d . .
F3 F 0.8326(6) 0.6398(3) 0.4078(3) 0.069(2) Uani 1 1 d . .
F4 F 0.6647(5) 0.5534(4) 0.4139(3) 0.0615(17) Uani 1 1 d . .
F5 F 0.6669(4) 0.4133(3) 0.3686(3) 0.0464(13) Uani 1 1 d . .
F6 F 1.0063(4) 0.3487(4) 0.0255(3) 0.0534(15) Uani 1 1 d . .
F7 F 1.0105(6) 0.4288(4) -0.1101(3) 0.070(2) Uani 1 1 d . .
F8 F 0.8491(6) 0.4276(4) -0.1828(3) 0.0678(19) Uani 1 1 d . .
F9 F 0.6831(5) 0.3512(4) -0.1188(3) 0.0676(18) Uani 1 1 d . .
F10 F 0.6796(4) 0.2724(3) 0.0166(3) 0.0491(14) Uani 1 1 d . .
F11 F 1.0950(4) -0.0653(3) 0.2002(3) 0.0458(13) Uani 1 1 d . .
F12 F 1.1355(5) -0.2189(4) 0.1832(3) 0.0626(18) Uani 1 1 d . .
F13 F 0.9918(6) -0.3361(3) 0.2101(3) 0.070(2) Uani 1 1 d . .
F14 F 0.8097(5) -0.3001(3) 0.2550(3) 0.0582(17) Uani 1 1 d . .
F15 F 0.7682(4) -0.1469(3) 0.2677(3) 0.0458(13) Uani 1 1 d . .
C1 C 0.8613(6) 0.1377(5) 0.4062(4) 0.0323(18) Uani 1 1 d . .
C2 C 0.8578(6) 0.1722(5) 0.4630(4) 0.0336(18) Uani 1 1 d . .
C3 C 0.8549(6) 0.2574(5) 0.4386(4) 0.0338(18) Uani 1 1 d . .
C4 C 0.8503(6) 0.2766(5) 0.3644(4) 0.0307(17) Uani 1 1 d . .
C5 C 0.8379(6) 0.3497(5) 0.3143(4) 0.0312(17) Uani 1 1 d . .
C6 C 0.8308(6) 0.3539(5) 0.2443(4) 0.0308(17) Uani 1 1 d . .
C7 C 0.8071(7) 0.4259(5) 0.1893(5) 0.0357(19) Uani 1 1 d . .
C8 C 0.8079(7) 0.4028(5) 0.1294(4) 0.0359(19) Uani 1 1 d . .
C9 C 0.8319(6) 0.3151(5) 0.1452(4) 0.0299(17) Uani 1 1 d . .
C10 C 0.8434(6) 0.2645(5) 0.0991(4) 0.0320(18) Uani 1 1 d . .
C11 C 0.8624(6) 0.1787(5) 0.1179(4) 0.0283(16) Uani 1 1 d . .
C12 C 0.8712(6) 0.1243(5) 0.0728(4) 0.0301(17) Uani 1 1 d . .
C13 C 0.8905(6) 0.0462(5) 0.1124(5) 0.0334(18) Uani 1 1 d . .
C14 C 0.8923(6) 0.0503(4) 0.1834(4) 0.0265(16) Uani 1 1 d . .
C15 C 0.9058(6) -0.0172(5) 0.2424(5) 0.0321(18) Uani 1 1 d . .
C16 C 0.8973(6) -0.0091(5) 0.3090(4) 0.0307(17) Uani 1 1 d . .
C17 C 0.9061(6) -0.0675(5) 0.3758(5) 0.0335(18) Uani 1 1 d . .
C18 C 0.8915(6) -0.0259(5) 0.4250(4) 0.0341(18) Uani 1 1 d . .
C19 C 0.8753(6) 0.0595(4) 0.3910(4) 0.0292(17) Uani 1 1 d . .
C20 C 0.8358(7) 0.4285(5) 0.3375(4) 0.0344(19) Uani 1 1 d . .
C21 C 0.9204(7) 0.4745(5) 0.3348(4) 0.038(2) Uani 1 1 d . .
C22 C 0.9193(8) 0.5458(6) 0.3580(5) 0.046(2) Uani 1 1 d . .
C23 C 0.8353(9) 0.5700(5) 0.3862(5) 0.049(3) Uani 1 1 d . .
C24 C 0.7497(8) 0.5281(6) 0.3877(5) 0.048(3) Uani 1 1 d . .
C25 C 0.7499(8) 0.4563(5) 0.3646(5) 0.041(2) Uani 1 1 d . .
C26 C 0.8419(6) 0.3071(5) 0.0249(5) 0.0338(18) Uani 1 1 d . .
C27 C 0.9258(8) 0.3490(5) -0.0095(5) 0.043(2) Uani 1 1 d . .
C28 C 0.9293(9) 0.3895(6) -0.0792(5) 0.051(3) Uani 1 1 d . .
C29 C 0.8467(9) 0.3899(6) -0.1149(5) 0.052(3) Uani 1 1 d . .
C30 C 0.7626(8) 0.3508(6) -0.0819(5) 0.046(2) Uani 1 1 d . .
C31 C 0.7604(7) 0.3108(6) -0.0142(5) 0.042(2) Uani 1 1 d . .
C32 C 0.9305(7) -0.1015(5) 0.2334(4) 0.0341(19) Uani 1 1 d . .
C33 C 1.0240(7) -0.1221(6) 0.2131(5) 0.041(2) Uani 1 1 d . .
C34 C 1.0456(8) -0.2002(6) 0.2051(5) 0.047(2) Uani 1 1 d . .
C35 C 0.9710(9) -0.2590(5) 0.2186(5) 0.052(3) Uani 1 1 d . .
C36 C 0.8798(8) -0.2419(5) 0.2396(5) 0.047(2) Uani 1 1 d . .
C37 C 0.8585(7) -0.1622(5) 0.2458(5) 0.041(2) Uani 1 1 d . .
Br9 Br 0.59463(7) 0.18129(5) 0.42592(5) 0.0396(2) Uani 1 1 d . .
Br10 Br 0.58348(7) 0.29671(5) 0.54557(5) 0.0421(2) Uani 1 1 d . .
Br11 Br 0.61148(8) 0.16815(5) 0.86652(5) 0.0419(2) Uani 1 1 d . .
Br12 Br 0.64901(8) -0.02037(6) 0.96738(5) 0.0482(3) Uani 1 1 d . .
Br13 Br 0.75074(15) -0.35452(7) 0.90371(6) 0.0891(5) Uani 1 1 d . .
Br14 Br 0.74128(8) -0.41763(5) 0.76053(5) 0.0433(2) Uani 1 1 d . .
Br15 Br 0.66859(8) -0.22140(5) 0.45574(5) 0.0411(2) Uani 1 1 d . .
Br16 Br 0.62461(7) -0.01359(5) 0.39221(5) 0.0391(2) Uani 1 1 d . .
Fe2 Fe 0.68108(9) -0.05384(6) 0.68107(6) 0.0281(2) Uani 1 1 d . .
O2 O 0.8834(5) -0.0356(4) 0.6825(4) 0.0461(16) Uani 1 1 d . .
N6 N 0.6264(5) 0.0463(4) 0.6249(4) 0.0316(15) Uani 1 1 d . .
N7 N 0.6482(5) -0.0120(4) 0.7600(4) 0.0288(14) Uani 1 1 d . .
N8 N 0.6772(5) -0.1699(4) 0.7337(3) 0.0277(14) Uani 1 1 d . .
N9 N 0.6518(5) -0.0886(4) 0.6011(4) 0.0312(15) Uani 1 1 d . .
N10 N 0.8012(5) -0.0404(4) 0.6768(3) 0.0294(14) Uani 1 1 d . .
F16 F 0.4323(4) 0.2053(3) 0.7218(3) 0.0478(14) Uani 1 1 d . .
F17 F 0.4058(5) 0.3608(4) 0.7367(3) 0.0620(17) Uani 1 1 d . .
F18 F 0.5633(5) 0.4603(3) 0.7288(3) 0.0648(18) Uani 1 1 d . .
F19 F 0.7466(5) 0.4056(3) 0.7026(3) 0.0644(18) Uani 1 1 d . .
F20 F 0.7724(4) 0.2489(3) 0.6887(3) 0.0461(13) Uani 1 1 d . .
F21 F 0.8719(4) -0.1440(3) 0.8961(3) 0.0476(13) Uani 1 1 d . .
F22 F 0.9132(4) -0.2090(4) 1.0300(3) 0.0557(16) Uani 1 1 d . .
F23 F 0.7681(5) -0.2735(3) 1.1252(3) 0.0593(17) Uani 1 1 d . .
F24 F 0.5818(5) -0.2798(4) 1.0867(3) 0.0562(15) Uani 1 1 d . .
F25 F 0.5402(4) -0.2172(3) 0.9527(3) 0.0432(12) Uani 1 1 d . .
F26 F 0.8803(4) -0.2810(3) 0.5998(3) 0.0435(12) Uani 1 1 d . .
F27 F 0.9215(4) -0.4176(4) 0.5535(3) 0.0581(16) Uani 1 1 d . .
F28 F 0.7769(5) -0.5209(3) 0.5444(3) 0.0624(18) Uani 1 1 d . .
F29 F 0.5874(5) -0.4865(3) 0.5766(3) 0.0527(15) Uani 1 1 d . .
F30 F 0.5446(4) -0.3500(3) 0.6217(3) 0.0391(11) Uani 1 1 d . .
C38 C 0.5996(7) 0.1810(5) 0.5675(5) 0.0349(19) Uani 1 1 d . .
C39 C 0.6159(6) 0.1239(5) 0.6353(4) 0.0310(17) Uani 1 1 d . .
C40 C 0.6173(6) 0.1365(5) 0.6999(5) 0.0323(18) Uani 1 1 d . .
C41 C 0.6336(5) 0.0711(4) 0.7602(4) 0.0260(16) Uani 1 1 d . .
C42 C 0.6327(6) 0.0760(5) 0.8304(4) 0.0303(17) Uani 1 1 d . .
C43 C 0.6510(6) -0.0013(5) 0.8717(4) 0.0323(17) Uani 1 1 d . .
C44 C 0.6613(6) -0.0565(5) 0.8278(4) 0.0301(17) Uani 1 1 d . .
C45 C 0.6829(6) -0.1423(4) 0.8474(4) 0.0287(16) Uani 1 1 d . .
C46 C 0.6905(6) -0.1948(5) 0.8034(4) 0.0315(17) Uani 1 1 d . .
C47 C 0.7137(7) -0.2827(5) 0.8209(4) 0.0345(19) Uani 1 1 d . .
C48 C 0.7136(6) -0.3080(5) 0.7619(5) 0.0329(18) Uani 1 1 d . .
C49 C 0.6923(6) -0.2373(5) 0.7055(4) 0.0293(16) Uani 1 1 d . .
C50 C 0.6881(6) -0.2351(5) 0.6349(4) 0.0312(17) Uani 1 1 d . .
C51 C 0.6688(6) -0.1636(5) 0.5848(4) 0.0301(17) Uani 1 1 d . .
C52 C 0.6590(6) -0.1473(5) 0.5119(4) 0.0332(18) Uani 1 1 d . .
C53 C 0.6384(6) -0.0640(5) 0.4851(5) 0.0342(18) Uani 1 1 d . .
C54 C 0.6351(6) -0.0277(5) 0.5423(4) 0.0322(17) Uani 1 1 d . .
C55 C 0.6220(6) 0.0513(5) 0.5555(4) 0.0321(18) Uani 1 1 d . .
C56 C 0.6051(6) 0.1370(5) 0.5198(4) 0.0318(18) Uani 1 1 d . .
C57 C 0.6042(7) 0.2230(5) 0.7069(4) 0.0356(19) Uani 1 1 d . .
C58 C 0.5088(7) 0.2536(5) 0.7182(5) 0.039(2) Uani 1 1 d . .
C59 C 0.4956(8) 0.3326(6) 0.7252(5) 0.048(2) Uani 1 1 d . .
C60 C 0.5752(9) 0.3831(5) 0.7213(5) 0.049(3) Uani 1 1 d . .
C61 C 0.6675(8) 0.3554(5) 0.7093(5) 0.044(2) Uani 1 1 d . .
C62 C 0.6817(7) 0.2755(5) 0.7016(5) 0.0369(19) Uani 1 1 d . .
C63 C 0.7034(6) -0.1790(5) 0.9211(4) 0.0312(17) Uani 1 1 d . .
C64 C 0.7995(7) -0.1776(5) 0.9428(5) 0.038(2) Uani 1 1 d . .
C65 C 0.8206(7) -0.2106(5) 1.0107(5) 0.042(2) Uani 1 1 d . .
C66 C 0.7480(8) -0.2440(5) 1.0583(5) 0.047(2) Uani 1 1 d . .
C67 C 0.6534(8) -0.2456(5) 1.0396(5) 0.044(2) Uani 1 1 d . .
C68 C 0.6328(7) -0.2154(5) 0.9707(5) 0.0364(19) Uani 1 1 d . .
C69 C 0.7117(6) -0.3125(5) 0.6123(4) 0.0320(17) Uani 1 1 d . .
C70 C 0.8073(7) -0.3313(5) 0.5944(4) 0.0362(19) Uani 1 1 d . .
C71 C 0.8293(7) -0.4006(6) 0.5711(5) 0.043(2) Uani 1 1 d . .
C72 C 0.7537(8) -0.4527(5) 0.5668(5) 0.045(2) Uani 1 1 d . .
C73 C 0.6599(7) -0.4352(5) 0.5830(5) 0.041(2) Uani 1 1 d . .
C74 C 0.6382(6) -0.3654(5) 0.6053(4) 0.0325(18) Uani 1 1 d . .
C1S C 0.6320(7) -0.0407(6) 0.1423(5) 0.049(2) Uani 1 1 d . .
H1SA H 0.6427 -0.1003 0.1621 0.073 Uiso 1 1 calc R U
H1SB H 0.5717 -0.0325 0.1171 0.073 Uiso 1 1 calc R U
H1SC H 0.6876 -0.0177 0.1106 0.073 Uiso 1 1 calc R U
C2S C 0.6225(8) 0.0034(6) 0.2000(6) 0.052(3) Uani 1 1 d . .
H2SA H 0.5670 -0.0208 0.2324 0.063 Uiso 1 1 calc R U
H2SB H 0.6829 -0.0060 0.2259 0.063 Uiso 1 1 calc R U
C3S C 0.6058(7) 0.0958(6) 0.1729(6) 0.051(3) Uani 1 1 d . .
H3SA H 0.6608 0.1190 0.1397 0.061 Uiso 1 1 calc R U
H3SB H 0.5452 0.1044 0.1472 0.061 Uiso 1 1 calc R U
C4S C 0.5970(7) 0.1435(6) 0.2255(6) 0.048(2) Uani 1 1 d . .
H4SA H 0.6585 0.1363 0.2502 0.058 Uiso 1 1 calc R U
H4SB H 0.5433 0.1193 0.2595 0.058 Uiso 1 1 calc R U
C5S C 0.5778(8) 0.2341(7) 0.1983(6) 0.052(3) Uani 1 1 d . .
H5SA H 0.5144 0.2416 0.1760 0.062 Uiso 1 1 calc R U
H5SB H 0.6295 0.2580 0.1626 0.062 Uiso 1 1 calc R U
C6S C 0.5746(7) 0.2830(6) 0.2538(5) 0.048(2) Uani 1 1 d . .
H6SA H 0.6386 0.2769 0.2754 0.058 Uiso 1 1 calc R U
H6SB H 0.5239 0.2585 0.2901 0.058 Uiso 1 1 calc R U
C7S C 0.5522(9) 0.3768(7) 0.2251(6) 0.061(3) Uani 1 1 d . .
H7SA H 0.5512 0.4041 0.2626 0.091 Uiso 1 1 calc R U
H7SB H 0.6029 0.4020 0.1899 0.091 Uiso 1 1 calc R U
H7SC H 0.4881 0.3836 0.2047 0.091 Uiso 1 1 calc R U
C8S C 0.5094(15) -0.4285(14) 0.9514(11) 0.125(7) Uiso 1 1 d . .
H8SA H 0.5166 -0.3777 0.9165 0.150 Uiso 1 1 calc R U
C9S C 0.4764(14) -0.4927(13) 1.0663(11) 0.116(6) Uiso 1 1 d . .
H9SA H 0.4607 -0.4901 1.1122 0.139 Uiso 1 1 calc R U
C10S C 0.4864(10) -0.4271(9) 1.0165(8) 0.075(4) Uiso 1 1 d . .
H10A H 0.4769 -0.3747 1.0262 0.090 Uiso 1 1 calc R U

loop_
_atom_site_aniso_label
_atom_site_aniso_U_11
_atom_site_aniso_U_22
_atom_site_aniso_U_33
_atom_site_aniso_U_23
_atom_site_aniso_U_13
_atom_site_aniso_U_12
Br1 0.0574(6) 0.0284(4) 0.0351(5) -0.0055(4) 0.0013(4) 0.0049(4)
Br2 0.0680(6) 0.0245(4) 0.0349(5) -0.0108(3) 0.0002(4) 0.0074(4)
Br3 0.0679(6) 0.0162(4) 0.0415(5) -0.0070(3) -0.0048(4) 0.0075(4)
Br4 0.1426(12) 0.0291(5) 0.0436(6) -0.0102(4) -0.0220(7) 0.0279(6)
Br5 0.0626(6) 0.0303(4) 0.0410(5) -0.0120(4) -0.0045(4) 0.0057(4)
Br6 0.0545(5) 0.0218(4) 0.0388(5) -0.0126(3) -0.0028(4) 0.0038(3)
Br7 0.0686(6) 0.0179(4) 0.0426(5) -0.0059(3) -0.0046(4) 0.0050(4)
Br8 0.0497(5) 0.0223(4) 0.0354(5) -0.0032(3) 0.0004(4) 0.0029(3)
Fe1 0.0352(6) 0.0149(5) 0.0315(6) -0.0065(4) 0.0001(5) 0.0014(4)
O1 0.045(4) 0.036(4) 0.082(6) -0.013(4) -0.001(4) -0.005(3)
N1 0.035(4) 0.018(3) 0.036(4) -0.002(3) 0.000(3) 0.003(3)
N2 0.034(4) 0.021(3) 0.035(4) -0.007(3) 0.001(3) -0.001(3)
N3 0.044(4) 0.019(3) 0.034(4) -0.010(3) 0.000(3) 0.004(3)
N4 0.043(4) 0.015(3) 0.037(4) -0.009(3) 0.003(3) 0.000(3)
N5 0.042(4) 0.021(3) 0.036(4) -0.006(3) -0.004(3) 0.005(3)
F1 0.051(3) 0.045(3) 0.040(3) -0.012(2) 0.004(2) -0.008(2)
F2 0.098(5) 0.035(3) 0.066(4) -0.015(3) -0.010(4) -0.030(3)
F3 0.139(6) 0.023(3) 0.050(4) -0.019(3) -0.006(4) 0.008(3)
F4 0.089(5) 0.045(3) 0.051(4) -0.017(3) 0.003(3) 0.032(3)
F5 0.050(3) 0.039(3) 0.050(3) -0.013(3) 0.006(3) 0.003(2)
F6 0.055(4) 0.048(3) 0.057(4) -0.012(3) 0.000(3) -0.016(3)
F7 0.107(6) 0.048(4) 0.045(4) -0.001(3) 0.022(4) -0.017(4)
F8 0.119(6) 0.039(3) 0.036(3) 0.003(3) 0.000(3) 0.028(3)
F9 0.091(5) 0.066(4) 0.051(4) -0.020(3) -0.028(3) 0.025(4)
F10 0.050(3) 0.041(3) 0.058(4) -0.016(3) -0.014(3) 0.003(2)
F11 0.042(3) 0.048(3) 0.049(3) -0.016(3) 0.002(2) 0.004(2)
F12 0.077(4) 0.063(4) 0.049(4) -0.019(3) -0.005(3) 0.038(3)
F13 0.142(6) 0.022(3) 0.050(4) -0.017(3) -0.014(4) 0.027(3)
F14 0.102(5) 0.018(2) 0.053(4) -0.001(2) -0.020(3) -0.014(3)
F15 0.046(3) 0.028(3) 0.060(4) -0.004(2) -0.005(3) -0.002(2)
C1 0.039(4) 0.019(4) 0.038(5) -0.008(3) 0.005(4) 0.004(3)
C2 0.041(5) 0.027(4) 0.031(4) -0.005(3) -0.003(4) 0.006(3)
C3 0.037(4) 0.027(4) 0.037(5) -0.010(3) 0.001(4) 0.006(3)
C4 0.036(4) 0.024(4) 0.031(4) -0.006(3) 0.004(3) -0.002(3)
C5 0.036(4) 0.024(4) 0.035(5) -0.013(3) -0.002(3) 0.002(3)
C6 0.036(4) 0.020(3) 0.035(4) -0.005(3) 0.002(3) 0.001(3)
C7 0.053(5) 0.016(3) 0.039(5) -0.008(3) -0.004(4) 0.000(3)
C8 0.062(6) 0.018(4) 0.026(4) -0.002(3) -0.006(4) 0.002(3)
C9 0.034(4) 0.018(3) 0.037(5) -0.005(3) -0.006(3) 0.003(3)
C10 0.041(5) 0.019(3) 0.039(5) -0.012(3) -0.003(4) -0.001(3)
C11 0.028(4) 0.023(4) 0.032(4) -0.005(3) 0.000(3) -0.001(3)
C12 0.035(4) 0.023(4) 0.034(4) -0.009(3) -0.007(3) 0.004(3)
C13 0.034(4) 0.019(3) 0.046(5) -0.007(3) 0.000(4) 0.001(3)
C14 0.031(4) 0.015(3) 0.033(4) -0.006(3) -0.001(3) -0.003(3)
C15 0.033(4) 0.018(3) 0.046(5) -0.011(3) -0.003(4) 0.005(3)
C16 0.037(4) 0.019(3) 0.039(5) -0.013(3) -0.005(3) 0.009(3)
C17 0.034(4) 0.024(4) 0.040(5) -0.005(3) -0.004(4) 0.003(3)
C18 0.044(5) 0.023(4) 0.033(4) -0.004(3) 0.007(4) -0.001(3)
C19 0.036(4) 0.017(3) 0.033(4) -0.006(3) 0.002(3) -0.001(3)
C20 0.053(5) 0.018(4) 0.033(4) -0.008(3) 0.000(4) 0.006(3)
C21 0.060(6) 0.022(4) 0.032(5) -0.009(3) -0.005(4) -0.001(4)
C22 0.073(7) 0.029(4) 0.035(5) -0.005(4) -0.003(5) -0.010(4)
C23 0.101(9) 0.013(4) 0.033(5) -0.005(3) -0.001(5) 0.001(4)
C24 0.078(7) 0.028(4) 0.037(5) -0.008(4) 0.009(5) 0.019(5)
C25 0.064(6) 0.023(4) 0.035(5) -0.006(3) 0.002(4) 0.011(4)
C26 0.046(5) 0.018(3) 0.038(5) -0.010(3) 0.001(4) 0.001(3)
C27 0.060(6) 0.027(4) 0.041(5) -0.009(4) 0.008(4) -0.001(4)
C28 0.086(8) 0.025(4) 0.041(6) -0.007(4) 0.003(5) 0.002(5)
C29 0.092(8) 0.027(4) 0.032(5) -0.002(4) 0.000(5) 0.016(5)
C30 0.073(7) 0.031(4) 0.039(5) -0.013(4) -0.019(5) 0.018(4)
C31 0.052(6) 0.032(4) 0.046(6) -0.015(4) -0.010(4) 0.007(4)
C32 0.055(5) 0.016(3) 0.033(4) -0.009(3) -0.005(4) 0.005(3)
C33 0.056(6) 0.038(5) 0.030(5) -0.009(4) -0.007(4) 0.007(4)
C34 0.066(6) 0.045(5) 0.027(5) -0.009(4) -0.007(4) 0.032(5)
C35 0.105(9) 0.014(4) 0.039(5) -0.009(4) -0.017(5) 0.016(5)
C36 0.077(7) 0.019(4) 0.047(6) -0.013(4) -0.011(5) 0.003(4)
C37 0.064(6) 0.017(4) 0.043(5) -0.009(3) -0.013(4) 0.003(4)
Br9 0.0527(5) 0.0267(4) 0.0359(5) -0.0017(3) -0.0059(4) 0.0064(4)
Br10 0.0594(6) 0.0189(4) 0.0452(5) -0.0031(3) -0.0076(4) 0.0060(4)
Br11 0.0625(6) 0.0238(4) 0.0428(5) -0.0152(4) -0.0036(4) 0.0047(4)
Br12 0.0767(7) 0.0298(4) 0.0396(5) -0.0120(4) -0.0039(5) 0.0054(4)
Br13 0.1991(17) 0.0274(5) 0.0420(6) -0.0085(5) -0.0326(8) 0.0359(7)
Br14 0.0720(7) 0.0177(4) 0.0400(5) -0.0071(3) -0.0059(4) 0.0100(4)
Br15 0.0619(6) 0.0296(4) 0.0344(5) -0.0129(4) -0.0049(4) 0.0064(4)
Br16 0.0517(5) 0.0326(4) 0.0316(5) -0.0058(4) -0.0055(4) 0.0044(4)
Fe2 0.0387(6) 0.0164(5) 0.0290(6) -0.0059(4) -0.0024(5) 0.0040(4)
O2 0.043(4) 0.043(4) 0.049(4) -0.003(3) -0.008(3) 0.001(3)
N6 0.039(4) 0.016(3) 0.039(4) -0.005(3) -0.007(3) 0.003(3)
N7 0.035(4) 0.017(3) 0.035(4) -0.006(3) -0.006(3) 0.005(2)
N8 0.033(3) 0.018(3) 0.033(4) -0.008(3) 0.000(3) -0.001(2)
N9 0.037(4) 0.016(3) 0.039(4) -0.006(3) -0.002(3) 0.005(3)
N10 0.040(4) 0.018(3) 0.029(4) -0.003(3) -0.004(3) 0.001(3)
F16 0.040(3) 0.030(3) 0.072(4) -0.013(3) -0.001(3) 0.004(2)
F17 0.069(4) 0.042(3) 0.072(4) -0.014(3) 0.005(3) 0.026(3)
F18 0.117(6) 0.021(3) 0.061(4) -0.019(3) -0.005(4) 0.005(3)
F19 0.098(5) 0.026(3) 0.067(4) -0.005(3) -0.021(4) -0.021(3)
F20 0.044(3) 0.039(3) 0.053(3) -0.008(3) -0.003(3) -0.005(2)
F21 0.043(3) 0.045(3) 0.054(4) -0.011(3) -0.007(3) 0.005(2)
F22 0.065(4) 0.045(3) 0.067(4) -0.025(3) -0.033(3) 0.016(3)
F23 0.107(5) 0.035(3) 0.037(3) -0.007(2) -0.028(3) 0.009(3)
F24 0.088(5) 0.042(3) 0.035(3) -0.004(2) 0.004(3) -0.003(3)
F25 0.046(3) 0.039(3) 0.041(3) -0.004(2) 0.001(2) -0.007(2)
F26 0.043(3) 0.036(3) 0.049(3) -0.008(2) 0.003(2) 0.004(2)
F27 0.058(4) 0.062(4) 0.054(4) -0.019(3) -0.003(3) 0.029(3)
F28 0.110(5) 0.032(3) 0.051(4) -0.023(3) -0.005(3) 0.025(3)
F29 0.081(4) 0.025(3) 0.056(4) -0.017(2) -0.007(3) -0.005(3)
F30 0.042(3) 0.029(2) 0.048(3) -0.013(2) -0.001(2) 0.000(2)
C38 0.050(5) 0.014(3) 0.040(5) -0.006(3) -0.007(4) 0.007(3)
C39 0.039(4) 0.019(3) 0.035(4) -0.007(3) -0.003(3) 0.003(3)
C40 0.036(4) 0.020(4) 0.041(5) -0.008(3) -0.002(4) 0.004(3)
C41 0.030(4) 0.015(3) 0.033(4) -0.007(3) -0.005(3) 0.007(3)
C42 0.036(4) 0.020(3) 0.037(5) -0.009(3) -0.007(3) 0.002(3)
C43 0.040(5) 0.027(4) 0.031(4) -0.010(3) 0.000(3) 0.001(3)
C44 0.039(4) 0.026(4) 0.024(4) -0.005(3) -0.001(3) 0.001(3)
C45 0.039(4) 0.016(3) 0.032(4) -0.007(3) -0.002(3) -0.002(3)
C46 0.036(4) 0.019(4) 0.037(5) -0.004(3) -0.004(3) 0.004(3)
C47 0.055(5) 0.015(3) 0.032(4) -0.003(3) -0.006(4) 0.004(3)
C48 0.040(5) 0.020(4) 0.040(5) -0.009(3) -0.007(4) 0.003(3)
C49 0.036(4) 0.022(4) 0.028(4) -0.004(3) -0.002(3) 0.006(3)
C50 0.032(4) 0.027(4) 0.037(5) -0.010(3) -0.001(3) 0.004(3)
C51 0.040(4) 0.021(4) 0.031(4) -0.009(3) -0.002(3) 0.003(3)
C52 0.034(4) 0.032(4) 0.034(5) -0.010(3) -0.001(3) 0.000(3)
C53 0.045(5) 0.024(4) 0.036(5) -0.010(3) -0.004(4) 0.004(3)
C54 0.035(4) 0.025(4) 0.036(5) -0.007(3) -0.006(3) 0.003(3)
C55 0.040(5) 0.019(4) 0.034(4) -0.002(3) -0.006(4) 0.004(3)
C56 0.034(4) 0.022(4) 0.036(5) 0.000(3) -0.006(3) 0.011(3)
C57 0.052(5) 0.018(4) 0.036(5) -0.006(3) -0.001(4) 0.001(3)
C58 0.047(5) 0.025(4) 0.046(5) -0.012(4) 0.000(4) 0.008(4)
C59 0.067(7) 0.030(5) 0.047(6) -0.012(4) 0.003(5) 0.014(4)
C60 0.090(8) 0.013(4) 0.046(6) -0.013(4) -0.011(5) 0.006(4)
C61 0.067(6) 0.027(4) 0.039(5) -0.011(4) -0.005(5) -0.004(4)
C62 0.048(5) 0.023(4) 0.040(5) -0.008(3) -0.004(4) -0.002(3)
C63 0.044(5) 0.018(3) 0.033(4) -0.010(3) -0.005(4) 0.007(3)
C64 0.054(5) 0.024(4) 0.041(5) -0.013(4) -0.017(4) 0.009(4)
C65 0.054(6) 0.026(4) 0.052(6) -0.016(4) -0.018(5) 0.010(4)
C66 0.079(7) 0.024(4) 0.043(5) -0.015(4) -0.020(5) 0.008(4)
C67 0.077(7) 0.025(4) 0.029(5) -0.006(3) 0.004(4) 0.000(4)
C68 0.052(5) 0.021(4) 0.034(5) -0.003(3) -0.007(4) -0.001(3)
C69 0.045(5) 0.024(4) 0.027(4) -0.007(3) -0.002(3) 0.005(3)
C70 0.051(5) 0.025(4) 0.032(5) -0.006(3) -0.004(4) 0.003(4)
C71 0.056(6) 0.037(5) 0.038(5) -0.015(4) 0.001(4) 0.020(4)
C72 0.079(7) 0.028(4) 0.031(5) -0.010(4) -0.006(5) 0.019(4)
C73 0.064(6) 0.026(4) 0.036(5) -0.014(4) 0.001(4) -0.002(4)
C74 0.048(5) 0.018(3) 0.033(4) -0.009(3) -0.007(4) 0.002(3)
C1S 0.048(6) 0.046(6) 0.052(6) -0.014(5) -0.002(5) 0.000(4)
C2S 0.053(6) 0.043(6) 0.058(7) -0.008(5) 0.001(5) 0.002(5)
C3S 0.041(5) 0.040(5) 0.066(7) -0.003(5) -0.012(5) -0.002(4)
C4S 0.036(5) 0.043(5) 0.061(7) -0.007(5) 0.004(4) -0.002(4)
C5S 0.047(6) 0.054(6) 0.050(6) -0.005(5) -0.003(5) -0.006(5)
C6S 0.041(5) 0.046(6) 0.052(6) -0.007(5) 0.008(4) -0.003(4)
C7S 0.068(7) 0.059(7) 0.057(7) -0.020(6) -0.001(6) 0.002(6)

loop_
_atom_type_symbol
_atom_type_description
_atom_type_scat_dispersion_real
_atom_type_scat_dispersion_imag
_atom_type_scat_source
C C -0.0020 0.0020 'International Tables Vol C Tables 4.2.6.8 and 6.1.1.4'
H H 0.0000 0.0000 'International Tables Vol C Tables 4.2.6.8 and 6.1.1.4'
N N -0.0031 0.0040 'International Tables Vol C Tables 4.2.6.8 and 6.1.1.4'
O O -0.0041 0.0074 'International Tables Vol C Tables 4.2.6.8 and 6.1.1.4'
F F -0.0053 0.0125 'International Tables Vol C Tables 4.2.6.8 and 6.1.1.4'
Fe Fe 0.2064 0.9930 'International Tables Vol C Tables 4.2.6.8 and 6.1.1.4'
Br Br -0.8064 2.7887 'International Tables Vol C Tables 4.2.6.8 and 6.1.1.4'

loop_
_geom_angle_atom_site_label_1
_geom_angle_atom_site_label_2
_geom_angle_atom_site_label_3
_geom_angle
_geom_angle_site_symmetry_1
_geom_angle_site_symmetry_3
N5 Fe1 N1 102.1(3) . .
N5 Fe1 N4 104.8(3) . .
N1 Fe1 N4 78.6(3) . .
N5 Fe1 N3 102.4(3) . .
N1 Fe1 N3 154.5(3) . .
N4 Fe1 N3 88.4(3) . .
N5 Fe1 N2 100.5(3) . .
N1 Fe1 N2 88.7(3) . .
N4 Fe1 N2 153.5(3) . .
N3 Fe1 N2 93.7(3) . .
C1 N1 C4 109.4(7) . .
C1 N1 Fe1 118.2(5) . .
C4 N1 Fe1 129.5(5) . .
C9 N2 C6 109.3(6) . .
C9 N2 Fe1 124.6(5) . .
C6 N2 Fe1 124.9(6) . .
C11 N3 C14 107.8(6) . .
C11 N3 Fe1 124.7(5) . .
C14 N3 Fe1 125.9(6) . .
C19 N4 C16 110.0(7) . .
C19 N4 Fe1 117.3(5) . .
C16 N4 Fe1 130.5(6) . .
O1 N5 Fe1 176.4(6) . .
N1 C1 C2 108.5(7) . .
N1 C1 C19 111.4(7) . .
C2 C1 C19 139.9(8) . .
C3 C2 C1 108.2(7) . .
C3 C2 Br1 123.7(7) . .
C1 C2 Br1 128.1(6) . .
C2 C3 C4 107.4(7) . .
C2 C3 Br2 122.9(7) . .
C4 C3 Br2 129.6(6) . .
C5 C4 N1 120.5(7) . .
C5 C4 C3 133.0(7) . .
N1 C4 C3 106.4(7) . .
C4 C5 C6 123.7(7) . .
C4 C5 C20 116.6(7) . .
C6 C5 C20 119.6(7) . .
N2 C6 C5 125.5(7) . .
N2 C6 C7 106.8(7) . .
C5 C6 C7 127.7(7) . .
C8 C7 C6 108.6(7) . .
C8 C7 Br3 122.6(6) . .
C6 C7 Br3 128.7(6) . .
C7 C8 C9 107.4(7) . .
C7 C8 Br4 121.5(6) . .
C9 C8 Br4 130.6(6) . .
N2 C9 C10 124.3(7) . .
N2 C9 C8 107.8(7) . .
C10 C9 C8 127.8(8) . .
C11 C10 C9 125.3(8) . .
C11 C10 C26 117.9(7) . .
C9 C10 C26 116.6(7) . .
N3 C11 C10 124.2(7) . .
N3 C11 C12 108.8(6) . .
C10 C11 C12 127.0(8) . .
C13 C12 C11 107.5(7) . .
C13 C12 Br5 120.6(6) . .
C11 C12 Br5 131.9(6) . .
C12 C13 C14 107.8(7) . .
C12 C13 Br6 122.7(7) . .
C14 C13 Br6 129.5(6) . .
N3 C14 C15 124.9(7) . .
N3 C14 C13 108.1(7) . .
C15 C14 C13 127.0(7) . .
C16 C15 C14 123.2(7) . .
C16 C15 C32 117.2(7) . .
C14 C15 C32 119.6(7) . .
N4 C16 C15 121.0(7) . .
N4 C16 C17 105.9(7) . .
C15 C16 C17 133.0(7) . .
C18 C17 C16 108.4(7) . .
C18 C17 Br7 123.1(6) . .
C16 C17 Br7 128.5(6) . .
C17 C18 C19 107.6(7) . .
C17 C18 Br8 124.3(6) . .
C19 C18 Br8 128.1(6) . .
N4 C19 C1 111.6(7) . .
N4 C19 C18 108.0(7) . .
C1 C19 C18 140.2(8) . .
C25 C20 C21 117.7(8) . .
C25 C20 C5 121.1(8) . .
C21 C20 C5 121.2(7) . .
F1 C21 C22 119.4(8) . .
F1 C21 C20 119.3(7) . .
C22 C21 C20 121.3(9) . .
F2 C22 C23 120.0(9) . .
F2 C22 C21 120.0(9) . .
C23 C22 C21 119.8(9) . .
F3 C23 C22 120.5(10) . .
F3 C23 C24 118.6(10) . .
C22 C23 C24 120.7(8) . .
F4 C24 C23 121.0(9) . .
F4 C24 C25 119.0(10) . .
C23 C24 C25 119.9(9) . .
F5 C25 C20 119.5(8) . .
F5 C25 C24 120.1(8) . .
C20 C25 C24 120.5(9) . .
C31 C26 C27 116.3(9) . .
C31 C26 C10 124.1(8) . .
C27 C26 C10 119.6(8) . .
F6 C27 C28 118.4(9) . .
F6 C27 C26 119.2(8) . .
C28 C27 C26 122.4(10) . .
F7 C28 C29 121.0(9) . .
F7 C28 C27 120.6(10) . .
C29 C28 C27 118.3(10) . .
F8 C29 C28 119.3(10) . .
F8 C29 C30 120.3(11) . .
C28 C29 C30 120.4(9) . .
F9 C30 C31 120.4(10) . .
F9 C30 C29 118.9(9) . .
C31 C30 C29 120.7(10) . .
F10 C31 C30 120.1(9) . .
F10 C31 C26 118.0(8) . .
C30 C31 C26 121.9(10) . .
C33 C32 C37 118.0(8) . .
C33 C32 C15 122.1(8) . .
C37 C32 C15 120.0(8) . .
F11 C33 C34 118.8(9) . .
F11 C33 C32 119.8(8) . .
C34 C33 C32 121.3(9) . .
F12 C34 C33 121.1(10) . .
F12 C34 C35 120.5(9) . .
C33 C34 C35 118.4(9) . .
C36 C35 F13 119.3(10) . .
C36 C35 C34 122.0(8) . .
F13 C35 C34 118.6(10) . .
F14 C36 C35 121.4(8) . .
F14 C36 C37 119.7(9) . .
C35 C36 C37 118.9(9) . .
F15 C37 C32 120.7(7) . .
F15 C37 C36 117.9(8) . .
C32 C37 C36 121.3(9) . .
N10 Fe2 N9 106.5(3) . .
N10 Fe2 N6 106.7(3) . .
N9 Fe2 N6 78.8(3) . .
N10 Fe2 N7 98.5(3) . .
N9 Fe2 N7 154.3(3) . .
N6 Fe2 N7 88.1(3) . .
N10 Fe2 N8 98.3(3) . .
N9 Fe2 N8 88.6(3) . .
N6 Fe2 N8 154.3(3) . .
N7 Fe2 N8 94.1(3) . .
C39 N6 C55 109.7(7) . .
C39 N6 Fe2 130.8(6) . .
C55 N6 Fe2 116.7(5) . .
C44 N7 C41 107.1(6) . .
C44 N7 Fe2 124.2(5) . .
C41 N7 Fe2 126.7(5) . .
C46 N8 C49 109.5(6) . .
C46 N8 Fe2 122.8(5) . .
C49 N8 Fe2 124.7(5) . .
C54 N9 C51 109.5(7) . .
C54 N9 Fe2 117.3(5) . .
C51 N9 Fe2 130.8(6) . .
O2 N10 Fe2 171.5(7) . .
C56 C38 C39 108.5(7) . .
C56 C38 Br10 123.3(6) . .
C39 C38 Br10 128.0(6) . .
N6 C39 C40 121.7(7) . .
N6 C39 C38 106.4(7) . .
C40 C39 C38 131.9(7) . .
C39 C40 C41 122.9(7) . .
C39 C40 C57 118.3(7) . .
C41 C40 C57 118.7(7) . .
N7 C41 C40 124.0(7) . .
N7 C41 C42 107.9(6) . .
C40 C41 C42 128.0(7) . .
C43 C42 C41 108.7(7) . .
C43 C42 Br11 121.8(6) . .
C41 C42 Br11 129.6(6) . .
C42 C43 C44 106.9(7) . .
C42 C43 Br12 120.9(6) . .
C44 C43 Br12 132.0(6) . .
N7 C44 C45 123.5(7) . .
N7 C44 C43 109.3(7) . .
C45 C44 C43 127.2(7) . .
C46 C45 C44 125.7(7) . .
C46 C45 C63 117.5(7) . .
C44 C45 C63 116.7(7) . .
N8 C46 C45 124.6(7) . .
N8 C46 C47 107.6(7) . .
C45 C46 C47 127.7(8) . .
C48 C47 C46 107.5(7) . .
C48 C47 Br13 121.4(6) . .
C46 C47 Br13 130.8(6) . .
C47 C48 C49 108.8(7) . .
C47 C48 Br14 122.1(6) . .
C49 C48 Br14 129.1(6) . .
N8 C49 C50 125.8(7) . .
N8 C49 C48 106.5(7) . .
C50 C49 C48 127.7(7) . .
C51 C50 C49 122.9(7) . .
C51 C50 C69 117.8(7) . .
C49 C50 C69 119.1(7) . .
C50 C51 N9 121.3(7) . .
C50 C51 C52 132.4(7) . .
N9 C51 C52 106.3(7) . .
C53 C52 C51 109.3(7) . .
C53 C52 Br15 121.5(7) . .
C51 C52 Br15 129.2(6) . .
C52 C53 C54 106.0(7) . .
C52 C53 Br16 124.5(6) . .
C54 C53 Br16 129.4(6) . .
N9 C54 C55 111.9(7) . .
N9 C54 C53 108.9(7) . .
C55 C54 C53 139.2(8) . .
N6 C55 C54 111.4(7) . .
N6 C55 C56 108.1(7) . .
C54 C55 C56 140.5(8) . .
C38 C56 C55 107.3(7) . .
C38 C56 Br9 125.3(6) . .
C55 C56 Br9 127.4(6) . .
C62 C57 C58 117.9(8) . .
C62 C57 C40 122.2(8) . .
C58 C57 C40 119.9(8) . .
F16 C58 C59 119.9(8) . .
F16 C58 C57 119.4(7) . .
C59 C58 C57 120.7(9) . .
F17 C59 C58 120.4(10) . .
F17 C59 C60 119.5(8) . .
C58 C59 C60 120.0(9) . .
F18 C60 C61 119.1(9) . .
F18 C60 C59 120.6(10) . .
C61 C60 C59 120.3(8) . .
F19 C61 C60 121.1(8) . .
F19 C61 C62 118.7(9) . .
C60 C61 C62 120.2(9) . .
F20 C62 C57 119.0(7) . .
F20 C62 C61 120.0(8) . .
C57 C62 C61 121.0(9) . .
C68 C63 C64 116.7(8) . .
C68 C63 C45 123.5(8) . .
C64 C63 C45 119.8(8) . .
F21 C64 C65 119.7(8) . .
F21 C64 C63 119.2(8) . .
C65 C64 C63 121.1(9) . .
F22 C65 C66 119.9(9) . .
F22 C65 C64 120.0(9) . .
C66 C65 C64 120.2(9) . .
F23 C66 C65 120.1(10) . .
F23 C66 C67 119.2(10) . .
C65 C66 C67 120.6(9) . .
F24 C67 C66 120.6(9) . .
F24 C67 C68 120.1(10) . .
C66 C67 C68 119.2(9) . .
F25 C68 C63 118.9(8) . .
F25 C68 C67 118.9(8) . .
C63 C68 C67 122.1(9) . .
C74 C69 C70 117.7(7) . .
C74 C69 C50 121.1(7) . .
C70 C69 C50 121.1(8) . .
F26 C70 C71 119.1(8) . .
F26 C70 C69 119.4(7) . .
C71 C70 C69 121.5(9) . .
F27 C71 C70 120.9(9) . .
F27 C71 C72 120.5(8) . .
C70 C71 C72 118.5(8) . .
C73 C72 F28 121.2(10) . .
C73 C72 C71 121.2(8) . .
F28 C72 C71 117.6(9) . .
C72 C73 F29 119.7(8) . .
C72 C73 C74 120.0(9) . .
F29 C73 C74 120.3(8) . .
F30 C74 C73 118.8(8) . .
F30 C74 C69 120.2(7) . .
C73 C74 C69 121.0(8) . .
C2S C1S H1SA 109.5 . .
C2S C1S H1SB 109.5 . .
H1SA C1S H1SB 109.5 . .
C2S C1S H1SC 109.5 . .
H1SA C1S H1SC 109.5 . .
H1SB C1S H1SC 109.5 . .
C3S C2S C1S 112.2(9) . .
C3S C2S H2SA 109.2 . .
C1S C2S H2SA 109.2 . .
C3S C2S H2SB 109.2 . .
C1S C2S H2SB 109.2 . .
H2SA C2S H2SB 107.9 . .
C4S C3S C2S 115.7(9) . .
C4S C3S H3SA 108.4 . .
C2S C3S H3SA 108.4 . .
C4S C3S H3SB 108.4 . .
C2S C3S H3SB 108.4 . .
H3SA C3S H3SB 107.4 . .
C3S C4S C5S 115.2(9) . .
C3S C4S H4SA 108.5 . .
C5S C4S H4SA 108.5 . .
C3S C4S H4SB 108.5 . .
C5S C4S H4SB 108.5 . .
H4SA C4S H4SB 107.5 . .
C4S C5S C6S 114.1(9) . .
C4S C5S H5SA 108.7 . .
C6S C5S H5SA 108.7 . .
C4S C5S H5SB 108.7 . .
C6S C5S H5SB 108.7 . .
H5SA C5S H5SB 107.6 . .
C5S C6S C7S 113.5(9) . .
C5S C6S H6SA 108.9 . .
C7S C6S H6SA 108.9 . .
C5S C6S H6SB 108.9 . .
C7S C6S H6SB 108.9 . .
H6SA C6S H6SB 107.7 . .
C6S C7S H7SA 109.5 . .
C6S C7S H7SB 109.5 . .
H7SA C7S H7SB 109.5 . .
C6S C7S H7SC 109.5 . .
H7SA C7S H7SC 109.5 . .
H7SB C7S H7SC 109.5 . .
C10S C8S C9S 120(2) . 2_647
C10S C8S H8SA 119.9 . .
C9S C8S H8SA 119.9 2_647 .
C10S C9S C8S 116(2) . 2_647
C10S C9S H9SA 121.9 . .
C8S C9S H9SA 121.9 2_647 .
C9S C10S C8S 123.5(18) . .
C9S C10S H10A 118.3 . .
C8S C10S H10A 118.3 . .

loop_
_geom_bond_atom_site_label_1
_geom_bond_atom_site_label_2
_geom_bond_distance
_geom_bond_site_symmetry_2
Br1 C2 1.861(8) .
Br2 C3 1.873(8) .
Br3 C7 1.871(8) .
Br4 C8 1.867(8) .
Br5 C12 1.873(8) .
Br6 C13 1.867(8) .
Br7 C17 1.880(8) .
Br8 C18 1.868(9) .
Fe1 N5 1.643(8) .
Fe1 N1 1.900(7) .
Fe1 N4 1.928(6) .
Fe1 N3 1.931(7) .
Fe1 N2 1.952(7) .
O1 N5 1.158(9) .
N1 C1 1.367(10) .
N1 C4 1.392(10) .
N2 C9 1.377(11) .
N2 C6 1.387(10) .
N3 C11 1.388(10) .
N3 C14 1.390(9) .
N4 C19 1.360(11) .
N4 C16 1.382(9) .
F1 C21 1.349(10) .
F2 C22 1.341(12) .
F3 C23 1.346(9) .
F4 C24 1.354(11) .
F5 C25 1.341(11) .
F6 C27 1.341(12) .
F7 C28 1.335(12) .
F8 C29 1.347(11) .
F9 C30 1.349(12) .
F10 C31 1.325(11) .
F11 C33 1.336(11) .
F12 C34 1.341(11) .
F13 C35 1.365(9) .
F14 C36 1.342(11) .
F15 C37 1.329(11) .
C1 C2 1.409(12) .
C1 C19 1.424(10) .
C2 C3 1.376(11) .
C3 C4 1.449(12) .
C4 C5 1.378(11) .
C5 C6 1.404(12) .
C5 C20 1.506(10) .
C6 C7 1.449(11) .
C7 C8 1.358(12) .
C8 C9 1.448(10) .
C9 C10 1.410(11) .
C10 C11 1.404(10) .
C10 C26 1.480(12) .
C11 C12 1.443(11) .
C12 C13 1.366(11) .
C13 C14 1.452(12) .
C14 C15 1.425(11) .
C15 C16 1.383(12) .
C15 C32 1.494(10) .
C16 C17 1.449(12) .
C17 C18 1.357(12) .
C18 C19 1.428(10) .
C20 C25 1.389(12) .
C20 C21 1.391(13) .
C21 C22 1.387(12) .
C22 C23 1.353(15) .
C23 C24 1.370(15) .
C24 C25 1.394(12) .
C26 C31 1.391(13) .
C26 C27 1.403(13) .
C27 C28 1.387(14) .
C28 C29 1.372(16) .
C29 C30 1.381(15) .
C30 C31 1.350(13) .
C32 C33 1.384(13) .
C32 C37 1.390(12) .
C33 C34 1.379(12) .
C34 C35 1.394(16) .
C35 C36 1.342(15) .
C36 C37 1.392(11) .
Br9 C56 1.854(8) .
Br10 C38 1.875(7) .
Br11 C42 1.877(8) .
Br12 C43 1.868(8) .
Br13 C47 1.870(8) .
Br14 C48 1.867(8) .
Br15 C52 1.880(8) .
Br16 C53 1.858(9) .
Fe2 N10 1.655(7) .
Fe2 N9 1.915(7) .
Fe2 N6 1.919(6) .
Fe2 N7 1.926(7) .
Fe2 N8 1.947(6) .
O2 N10 1.143(9) .
N6 C39 1.369(9) .
N6 C55 1.382(11) .
N7 C44 1.392(10) .
N7 C41 1.398(9) .
N8 C46 1.377(11) .
N8 C49 1.394(9) .
N9 C54 1.370(10) .
N9 C51 1.385(9) .
F16 C58 1.319(11) .
F17 C59 1.336(11) .
F18 C60 1.340(9) .
F19 C61 1.359(11) .
F20 C62 1.343(10) .
F21 C64 1.348(11) .
F22 C65 1.348(11) .
F23 C66 1.350(11) .
F24 C67 1.348(11) .
F25 C68 1.340(10) .
F26 C70 1.343(10) .
F27 C71 1.334(10) .
F28 C72 1.356(9) .
F29 C73 1.353(11) .
F30 C74 1.340(10) .
C38 C56 1.352(12) .
C38 C39 1.471(12) .
C39 C40 1.374(12) .
C40 C41 1.428(11) .
C40 C57 1.491(10) .
C41 C42 1.439(11) .
C42 C43 1.365(11) .
C43 C44 1.435(11) .
C44 C45 1.410(10) .
C45 C46 1.401(11) .
C45 C63 1.490(11) .
C46 C47 1.449(10) .
C47 C48 1.362(12) .
C48 C49 1.446(11) .
C49 C50 1.418(11) .
C50 C51 1.377(11) .
C50 C69 1.501(11) .
C51 C52 1.437(12) .
C52 C53 1.382(11) .
C53 C54 1.435(12) .
C54 C55 1.418(11) .
C55 C56 1.442(10) .
C57 C62 1.370(12) .
C57 C58 1.420(12) .
C58 C59 1.369(12) .
C59 C60 1.375(15) .
C60 C61 1.367(15) .
C61 C62 1.389(12) .
C63 C68 1.375(12) .
C63 C64 1.411(12) .
C64 C65 1.378(13) .
C65 C66 1.360(15) .
C66 C67 1.370(15) .
C67 C68 1.390(12) .
C69 C74 1.386(12) .
C69 C70 1.389(12) .
C70 C71 1.379(11) .
C71 C72 1.383(15) .
C72 C73 1.351(14) .
C73 C74 1.377(11) .
C1S C2S 1.531(14) .
C1S H1SA 0.9800 .
C1S H1SB 0.9800 .
C1S H1SC 0.9800 .
C2S C3S 1.510(13) .
C2S H2SA 0.9900 .
C2S H2SB 0.9900 .
C3S C4S 1.483(15) .
C3S H3SA 0.9900 .
C3S H3SB 0.9900 .
C4S C5S 1.491(14) .
C4S H4SA 0.9900 .
C4S H4SB 0.9900 .
C5S C6S 1.545(15) .
C5S H5SA 0.9900 .
C5S H5SB 0.9900 .
C6S C7S 1.549(15) .
C6S H6SA 0.9900 .
C6S H6SB 0.9900 .
C7S H7SA 0.9800 .
C7S H7SB 0.9800 .
C7S H7SC 0.9800 .
C8S C10S 1.34(2) .
C8S C9S 1.46(3) 2_647
C8S H8SA 0.9500 .
C9S C10S 1.28(2) .
C9S C8S 1.46(3) 2_647
C9S H9SA 0.9500 .
C10S H10A 0.9500 .
